data_7210356
loop_
_publ_author_name
'Parra, Nicole'
'Guarda, Luz'
'Belmar, Julio B.'
'Hidalgo, Paulina I.'
'Jim\'enez, Claudio A.'
'Pas\'an, Jorge'
'Ruiz-P\'erez, Catalina'

_publ_section_title
;
 Conformational influence of quinoline moieties in the crystal packing of
 bis(quinolinecarboxamide)alkane derivatives
;
_journal_issue 36
_journal_name_full CrystEngComm
_journal_page_first 7212
_journal_paper_doi 10.1039/c3ce40807h
_journal_volume 15
_journal_year 2013
_chemical_formula_sum 'C22 H18 N4 O2'
_chemical_formula_weight 370.41
_chemical_name_systematic
;
?
;
_space_group_IT_number 15
_symmetry_cell_setting monoclinic
_symmetry_space_group_name_Hall '-C 2yc'
_symmetry_space_group_name_H-M 'C 1 2/c 1'
_atom_sites_solution_hydrogens geom
_atom_sites_solution_primary direct
_atom_sites_solution_secondary difmap
_audit_creation_method SHELXL-97
_cell_angle_alpha 90.00
_cell_angle_beta 102.225(9)
_cell_angle_gamma 90.00
_cell_formula_units_Z 4
_cell_length_a 36.179(3)
_cell_length_b 5.8548(5)
_cell_length_c 8.3919(11)
_cell_measurement_reflns_used 976
_cell_measurement_temperature 100.0
_cell_measurement_theta_max 72.9833
_cell_measurement_theta_min 4.9990
_cell_volume 1737.3(3)
_computing_cell_refinement
;
CrysAlisPro, Oxford Diffraction Ltd.,
Version 1.171.34.44 (release 25-10-2010 CrysAlis171 .NET)
(compiled Oct 25 2010,18:11:34)
;
_computing_data_collection
;
CrysAlisPro, Oxford Diffraction Ltd.,
Version 1.171.34.44 (release 25-10-2010 CrysAlis171 .NET)
(compiled Oct 25 2010,18:11:34)
;
_computing_data_reduction
;
CrysAlisPro, Oxford Diffraction Ltd.,
Version 1.171.34.44 (release 25-10-2010 CrysAlis171 .NET)
(compiled Oct 25 2010,18:11:34)
;
_computing_structure_refinement 'SHELXL-97 (Sheldrick, 1997)'
_computing_structure_solution 'SHELXS-97 (Sheldrick, 1997)'
_diffrn_ambient_temperature 100.0
_diffrn_detector_area_resol_mean 10.5953
_diffrn_measured_fraction_theta_full 0.982
_diffrn_measured_fraction_theta_max 0.982
_diffrn_measurement_device_type 'SuperNova, Dual, Cu at zero, Atlas'
_diffrn_measurement_method '\w scans'
_diffrn_radiation_monochromator mirror
_diffrn_radiation_source 'SuperNova (Cu) X-ray Source'
_diffrn_radiation_type 'Cu K\a'
_diffrn_radiation_wavelength 1.5418
_diffrn_reflns_av_R_equivalents 0.0652
_diffrn_reflns_av_sigmaI/netI 0.0613
_diffrn_reflns_limit_h_max 40
_diffrn_reflns_limit_h_min -44
_diffrn_reflns_limit_k_max 7
_diffrn_reflns_limit_k_min -7
_diffrn_reflns_limit_l_max 9
_diffrn_reflns_limit_l_min -10
_diffrn_reflns_number 4914
_diffrn_reflns_theta_full 73.45
_diffrn_reflns_theta_max 73.45
_diffrn_reflns_theta_min 5.00
_exptl_absorpt_coefficient_mu 0.757
_exptl_absorpt_correction_T_max 1.00000
_exptl_absorpt_correction_T_min 0.13424
_exptl_absorpt_correction_type multi-scan
_exptl_absorpt_process_details
;
CrysAlisPro, Oxford Diffraction Ltd.,
Version 1.171.34.44 (release 25-10-2010 CrysAlis171 .NET)
(compiled Oct 25 2010,18:11:34)
Empirical absorption correction using spherical harmonics,
implemented in SCALE3 ABSPACK scaling algorithm.
;
_exptl_crystal_colour colourless
_exptl_crystal_density_diffrn 1.416
_exptl_crystal_density_method 'not measured'
_exptl_crystal_description prism
_exptl_crystal_F_000 760
_exptl_crystal_size_max 0.23
_exptl_crystal_size_mid 0.15
_exptl_crystal_size_min 0.12
_refine_diff_density_max 0.435
_refine_diff_density_min -0.572
_refine_diff_density_rms 0.082
_refine_ls_extinction_method none
_refine_ls_goodness_of_fit_ref 1.358
_refine_ls_hydrogen_treatment constr
_refine_ls_matrix_type full
_refine_ls_number_parameters 127
_refine_ls_number_reflns 1712
_refine_ls_number_restraints 0
_refine_ls_restrained_S_all 1.358
_refine_ls_R_factor_all 0.1282
_refine_ls_R_factor_gt 0.0975
_refine_ls_shift/su_max 0.000
_refine_ls_shift/su_mean 0.000
_refine_ls_structure_factor_coef Fsqd
_refine_ls_weighting_details 'calc w=1/[\s^2^(Fo^2^)+(0.0000P)^2^+31.0257P] where P=(Fo^2^+2Fc^2^)/3'
_refine_ls_weighting_scheme calc
_refine_ls_wR_factor_gt 0.2733
_refine_ls_wR_factor_ref 0.2803
_reflns_number_gt 1344
_reflns_number_total 1712
_reflns_threshold_expression >2sigma(I)
_cod_data_source_file c3ce40807h.txt
_cod_data_source_block compound_5a
_cod_original_sg_symbol_H-M C2/c
_cod_database_code 7210356

loop_
_symmetry_equiv_pos_as_xyz
'x, y, z'
'-x, y, -z+1/2'
'x+1/2, y+1/2, z'
'-x+1/2, y+1/2, -z+1/2'
'-x, -y, -z'
'x, -y, z-1/2'
'-x+1/2, -y+1/2, -z'
'x+1/2, -y+1/2, z-1/2'

loop_
_atom_site_label
_atom_site_type_symbol
_atom_site_fract_x
_atom_site_fract_y
_atom_site_fract_z
_atom_site_U_iso_or_equiv
_atom_site_adp_type
_atom_site_occupancy
_atom_site_symmetry_multiplicity
_atom_site_calc_flag
_atom_site_refinement_flags
C1 C 0.19313(17) 0.1288(11) 0.9679(7) 0.0267(14) Uani 1 1 d .
C2 C 0.15743(16) 0.2047(11) 0.8534(7) 0.0205(12) Uani 1 1 d .
C3 C 0.13728(15) 0.0632(11) 0.7357(7) 0.0210(12) Uani 1 1 d .
H3 H 0.1471 -0.0787 0.7174 0.025 Uiso 1 1 calc R
C4 C 0.10165(15) 0.1312(10) 0.6421(6) 0.0175(12) Uani 1 1 d .
C5 C 0.07932(15) -0.0122(11) 0.5246(6) 0.0207(12) Uani 1 1 d .
H5 H 0.0880 -0.1564 0.5037 0.025 Uiso 1 1 calc R
C6 C 0.04498(16) 0.0630(12) 0.4421(7) 0.0244(13) Uani 1 1 d .
H6 H 0.0299 -0.0285 0.3637 0.029 Uiso 1 1 calc R
C7 C 0.03254(16) 0.2824(11) 0.4778(7) 0.0235(13) Uani 1 1 d .
H7 H 0.0090 0.3316 0.4202 0.028 Uiso 1 1 calc R
C8 C 0.08680(15) 0.3481(11) 0.6708(6) 0.0197(12) Uani 1 1 d .
C9 C 0.10840(16) 0.4908(11) 0.7909(7) 0.0205(12) Uani 1 1 d .
H9 H 0.0991 0.6343 0.8097 0.025 Uiso 1 1 calc R
C10 C 0.14272(16) 0.4220(11) 0.8801(7) 0.0235(13) Uani 1 1 d .
H10 H 0.1565 0.5186 0.9589 0.028 Uiso 1 1 calc R
C11 C 0.2455(3) -0.1405(15) 1.0260(12) 0.063(3) Uani 1 1 d .
H11A H 0.2668 -0.0390 1.0291 0.076 Uiso 1 1 calc R
H11B H 0.2410 -0.1517 1.1358 0.076 Uiso 1 1 calc R
N1 N 0.21211(16) -0.0434(11) 0.9194(7) 0.0367(15) Uani 1 1 d .
H1 H 0.2045 -0.0985 0.8230 0.044 Uiso 1 1 calc R
N2 N 0.05209(13) 0.4216(9) 0.5873(6) 0.0232(11) Uani 1 1 d .
O1 O 0.20313(13) 0.2226(9) 1.1020(5) 0.0347(12) Uani 1 1 d .

loop_
_atom_site_aniso_label
_atom_site_aniso_U_11
_atom_site_aniso_U_22
_atom_site_aniso_U_33
_atom_site_aniso_U_23
_atom_site_aniso_U_13
_atom_site_aniso_U_12
C1 0.029(3) 0.020(4) 0.026(3) 0.004(3) -0.006(2) -0.002(3)
C2 0.021(3) 0.020(3) 0.018(3) 0.005(2) -0.002(2) -0.002(2)
C3 0.019(3) 0.021(3) 0.020(3) 0.003(2) -0.001(2) 0.001(2)
C4 0.019(3) 0.016(3) 0.016(2) 0.003(2) 0.000(2) 0.000(2)
C5 0.021(3) 0.020(3) 0.020(3) -0.001(2) 0.001(2) 0.001(2)
C6 0.020(3) 0.030(4) 0.021(3) -0.003(3) -0.002(2) -0.003(2)
C7 0.020(3) 0.025(4) 0.023(3) 0.001(2) -0.002(2) 0.005(2)
C8 0.020(3) 0.021(3) 0.017(2) 0.003(2) 0.000(2) -0.002(2)
C9 0.027(3) 0.013(3) 0.021(3) 0.000(2) 0.003(2) 0.000(2)
C10 0.025(3) 0.024(3) 0.018(3) 0.001(2) -0.003(2) -0.007(2)
C11 0.052(5) 0.040(5) 0.070(6) -0.014(4) -0.047(4) 0.020(4)
N1 0.033(3) 0.035(4) 0.031(3) -0.004(3) -0.019(2) 0.011(3)
N2 0.023(2) 0.021(3) 0.023(2) -0.002(2) -0.0002(19) 0.005(2)
O1 0.036(2) 0.034(3) 0.025(2) -0.002(2) -0.0124(19) 0.000(2)

loop_
_atom_type_symbol
_atom_type_description
_atom_type_scat_dispersion_real
_atom_type_scat_dispersion_imag
_atom_type_scat_source
C C 0.0181 0.0091 'International Tables Vol C Tables 4.2.6.8 and 6.1.1.4'
H H 0.0000 0.0000 'International Tables Vol C Tables 4.2.6.8 and 6.1.1.4'
N N 0.0311 0.0180 'International Tables Vol C Tables 4.2.6.8 and 6.1.1.4'
O O 0.0492 0.0322 'International Tables Vol C Tables 4.2.6.8 and 6.1.1.4'

loop_
_geom_angle_atom_site_label_1
_geom_angle_atom_site_label_2
_geom_angle_atom_site_label_3
_geom_angle
_geom_angle_site_symmetry_1
O1 C1 N1 123.0(6) .
O1 C1 C2 119.8(6) .
N1 C1 C2 117.2(5) .
C3 C2 C10 119.7(5) .
C3 C2 C1 122.3(6) .
C10 C2 C1 117.7(5) .
C2 C3 C4 120.7(6) .
C5 C4 C3 122.6(6) .
C5 C4 C8 118.0(5) .
C3 C4 C8 119.3(5) .
C6 C5 C4 119.2(6) .
C5 C6 C7 118.9(6) .
N2 C7 C6 124.2(5) .
N2 C8 C9 119.2(6) .
N2 C8 C4 122.2(5) .
C9 C8 C4 118.6(5) .
C10 C9 C8 121.2(6) .
C9 C10 C2 120.4(5) .
C11 C11 N1 112.3(8) 7_547
C1 N1 C11 121.4(6) .
C7 N2 C8 117.4(5) .

loop_
_geom_bond_atom_site_label_1
_geom_bond_atom_site_label_2
_geom_bond_distance
_geom_bond_site_symmetry_2
C1 O1 1.236(8) .
C1 N1 1.331(9) .
C1 C2 1.505(8) .
C2 C3 1.374(8) .
C2 C10 1.415(9) .
C3 C4 1.417(7) .
C4 C5 1.412(8) .
C4 C8 1.419(8) .
C5 C6 1.361(8) .
C6 C7 1.414(9) .
C7 N2 1.317(8) .
C8 N2 1.372(7) .
C8 C9 1.411(8) .
C9 C10 1.368(8) .
C11 C11 1.416(17) 7_547
C11 N1 1.457(8) .
